data_4341686
loop_
_publ_author_name
'Langley, Stuart K.'
'Moubaraki, Boujemaa'
'Tomasi, Corrado'
'Evangelisti, Marco'
'Brechin, Euan K.'
'Murray, Keith S.'

_publ_section_title
;
 Synthesis, Structure, and Magnetism of a Family of Heterometallic
 {Cu2Ln7} and {Cu4Ln12} (Ln = Gd, Tb, and Dy) Complexes: The Gd Analogues
 Exhibiting a Large Magnetocaloric Effect
;
_journal_name_full 'Inorganic Chemistry'
_journal_page_first 141119100121008
_journal_paper_doi 10.1021/ic5023467
_journal_year 2014
_chemical_formula_sum 'C68 H118 Cl5 Cu2 Dy7 N4 O45'
_chemical_formula_weight 3153.24
_chemical_name_systematic
; 
 ? 
;
_space_group_IT_number 29
_symmetry_cell_setting orthorhombic
_symmetry_space_group_name_Hall 'P 2c -2ac'
_symmetry_space_group_name_H-M 'P c a 21'
_atom_sites_solution_hydrogens geom
_atom_sites_solution_primary direct
_atom_sites_solution_secondary difmap
_audit_creation_method SHELXL-97
_cell_angle_alpha 90.00
_cell_angle_beta 90.00
_cell_angle_gamma 90.00
_cell_formula_units_Z 4
_cell_length_a 31.890(6)
_cell_length_b 11.820(2)
_cell_length_c 29.220(6)
_cell_measurement_reflns_used 69906
_cell_measurement_temperature 100(2)
_cell_measurement_theta_max 25.00
_cell_measurement_theta_min 2.14
_cell_volume 11014(4)
_computing_cell_refinement 'XDS (Kabsch, 1993)'
_computing_data_collection 'Blu-Ice (McPhillips et al, 2002)'
_computing_data_reduction 'XDS (Kabsch, 1993)'
_computing_molecular_graphics X-SEED
_computing_publication_material 'XCIF V6.12 (BrukerAXS, 2001).'
_computing_structure_refinement 'SHELXL-97 (Sheldrick, 1997)'
_computing_structure_solution 'SHELXS-97 (Sheldrick, 1990)'
_diffrn_ambient_temperature 100(2)
_diffrn_measured_fraction_theta_full 0.986
_diffrn_measured_fraction_theta_max 0.986
_diffrn_measurement_device_type synchrotron
_diffrn_measurement_method 'scans in phi'
_diffrn_radiation_monochromator 'double crystal'
_diffrn_radiation_source '3BM1 dipole'
_diffrn_radiation_type synchrotron
_diffrn_radiation_wavelength 0.71078
_diffrn_reflns_av_R_equivalents 0.0442
_diffrn_reflns_av_sigmaI/netI 0.0533
_diffrn_reflns_limit_h_max 37
_diffrn_reflns_limit_h_min -37
_diffrn_reflns_limit_k_max 14
_diffrn_reflns_limit_k_min -14
_diffrn_reflns_limit_l_max 34
_diffrn_reflns_limit_l_min -34
_diffrn_reflns_number 69906
_diffrn_reflns_theta_full 25.00
_diffrn_reflns_theta_max 25.00
_diffrn_reflns_theta_min 2.14
_exptl_absorpt_coefficient_mu 5.263
_exptl_absorpt_correction_T_max 0.987
_exptl_absorpt_correction_T_min 0.751
_exptl_absorpt_correction_type multi-scan
_exptl_absorpt_process_details SADABS
_exptl_crystal_colour blue
_exptl_crystal_density_diffrn 1.882
_exptl_crystal_density_method 'not measured'
_exptl_crystal_description block
_exptl_crystal_F_000 5948
_exptl_crystal_size_max 0.05
_exptl_crystal_size_mid 0.05
_exptl_crystal_size_min 0.05
_refine_diff_density_max 1.265
_refine_diff_density_min -1.229
_refine_diff_density_rms 0.135
_refine_ls_abs_structure_details 'Flack H D (1983), Acta Cryst. A39, 876-881'
_refine_ls_abs_structure_Flack 0.042(10)
_refine_ls_extinction_method none
_refine_ls_goodness_of_fit_ref 1.017
_refine_ls_hydrogen_treatment mixed
_refine_ls_matrix_type full
_refine_ls_number_parameters 1218
_refine_ls_number_reflns 19071
_refine_ls_number_restraints 55
_refine_ls_restrained_S_all 1.023
_refine_ls_R_factor_all 0.0351
_refine_ls_R_factor_gt 0.0337
_refine_ls_shift/su_max 0.002
_refine_ls_shift/su_mean 0.000
_refine_ls_structure_factor_coef Fsqd
_refine_ls_weighting_details 'calc w=1/[\s^2^(Fo^2^)+(0.0397P)^2^+44.5230P] where P=(Fo^2^+2Fc^2^)/3'
_refine_ls_weighting_scheme calc
_refine_ls_wR_factor_gt 0.0931
_refine_ls_wR_factor_ref 0.0939
_reflns_number_gt 18230
_reflns_number_total 19071
_reflns_threshold_expression >2sigma(I)
_cod_data_source_file ic5023467_si_003.cif
_cod_data_source_block c:\x-seed\cu2dy7~2\pca21
_cod_original_sg_symbol_H-M Pca2(1)
_cod_database_code 4341686

loop_
_symmetry_equiv_pos_as_xyz
'x, y, z'
'-x, -y, z+1/2'
'-x+1/2, y, z+1/2'
'x+1/2, -y, z'

loop_
_atom_site_label
_atom_site_type_symbol
_atom_site_fract_x
_atom_site_fract_y
_atom_site_fract_z
_atom_site_U_iso_or_equiv
_atom_site_adp_type
_atom_site_occupancy
_atom_site_symmetry_multiplicity
_atom_site_calc_flag
_atom_site_refinement_flags
Dy1 Dy 0.654402(12) 0.11097(3) 0.528367(13) 0.02445(9) Uani 1 1 d .
Dy5 Dy 0.469592(11) 0.09879(3) 0.518133(13) 0.02347(9) Uani 1 1 d .
Dy2 Dy 0.656659(11) 0.10634(3) 0.660749(13) 0.02509(9) Uani 1 1 d .
Dy3 Dy 0.656911(11) 0.38922(3) 0.598258(16) 0.02679(9) Uani 1 1 d .
Dy7 Dy 0.467640(11) 0.38294(3) 0.579938(15) 0.02755(10) Uani 1 1 d .
Dy6 Dy 0.471371(12) 0.10712(3) 0.650672(13) 0.02558(9) Uani 1 1 d .
Dy4 Dy 0.562835(10) 0.18507(2) 0.589274(15) 0.01973(7) Uani 1 1 d .
Cu2 Cu 0.55525(4) 0.12988(10) 0.72177(4) 0.0321(2) Uani 1 1 d .
Cu1 Cu 0.57094(3) 0.12734(9) 0.45627(3) 0.0286(2) Uani 1 1 d .
O27 O 0.50622(15) 0.0556(4) 0.58314(19) 0.0241(10) Uani 1 1 d .
O28 O 0.44061(16) 0.2016(4) 0.5855(3) 0.0292(11) Uani 1 1 d .
O23 O 0.50841(17) 0.2778(4) 0.63128(18) 0.0239(11) Uani 1 1 d .
O9 O 0.57716(17) 0.0834(5) 0.5194(2) 0.0285(11) Uani 1 1 d .
O20 O 0.49587(19) 0.1629(6) 0.7213(2) 0.0395(15) Uani 1 1 d .
O38 O 0.51238(15) 0.2653(4) 0.53848(17) 0.0211(11) Uani 1 1 d .
O7 O 0.61640(16) 0.2788(5) 0.54744(18) 0.0234(11) Uani 1 1 d .
O6 O 0.68437(14) 0.2068(4) 0.5930(2) 0.0252(10) Uani 1 1 d .
O22 O 0.54949(17) 0.0850(4) 0.65906(18) 0.0252(11) Uani 1 1 d .
O30 O 0.41529(18) -0.0097(5) 0.5470(2) 0.0309(13) Uani 1 1 d .
O39 O 0.51022(17) 0.1390(5) 0.45512(18) 0.0272(12) Uani 1 1 d .
O5 O 0.71218(19) -0.0009(5) 0.6326(2) 0.0375(15) Uani 1 1 d .
O29 O 0.4219(2) -0.0224(5) 0.6231(2) 0.0376(14) Uani 1 1 d .
O14 O 0.61265(17) 0.2704(5) 0.63931(18) 0.0250(11) Uani 1 1 d .
O18 O 0.7121(2) 0.3941(5) 0.6518(2) 0.0394(15) Uani 1 1 d .
O10 O 0.63000(18) 0.1646(5) 0.45705(19) 0.0353(14) Uani 1 1 d .
O34 O 0.4136(2) 0.3813(5) 0.5251(2) 0.0468(17) Uani 1 1 d .
O13 O 0.61514(19) 0.1464(5) 0.72333(19) 0.0348(13) Uani 1 1 d .
O4 O 0.7048(2) -0.0144(5) 0.5564(2) 0.0408(15) Uani 1 1 d .
O8 O 0.62013(14) 0.0589(4) 0.59626(19) 0.0235(11) Uani 1 1 d .
O37 O 0.5048(2) -0.0869(5) 0.5098(2) 0.0394(14) Uani 1 1 d .
O36 O 0.43840(19) -0.0068(5) 0.4535(2) 0.0402(15) Uani 1 1 d .
O17 O 0.62491(19) -0.0833(5) 0.6723(2) 0.0370(14) Uani 1 1 d .
O1 O 0.6463(2) -0.0703(5) 0.4908(2) 0.0463(16) Uani 1 1 d .
O11 O 0.6900(2) 0.0093(5) 0.7257(2) 0.0442(15) Uani 1 1 d .
N2 N 0.5538(3) 0.1638(8) 0.7882(3) 0.0438(19) Uani 1 1 d .
N4 N 0.5709(2) 0.1569(7) 0.3896(2) 0.0359(17) Uani 1 1 d .
O24 O 0.4831(2) -0.0733(6) 0.6865(3) 0.0524(19) Uani 1 1 d .
O31 O 0.4139(2) 0.4153(5) 0.6346(2) 0.0435(17) Uani 1 1 d .
O25 O 0.4116(2) 0.1677(6) 0.6841(2) 0.0468(16) Uani 1 1 d .
O12 O 0.69993(19) 0.2394(5) 0.6939(2) 0.0368(14) Uani 1 1 d .
O35 O 0.42479(18) 0.2278(5) 0.4854(2) 0.0340(13) Uani 1 1 d .
N3 N 0.4398(2) 0.5921(5) 0.5795(4) 0.047(3) Uani 1 1 d .
Cl1 Cl 0.55308(8) 0.4269(2) 0.70972(8) 0.0450(5) Uani 1 1 d .
Cl2 Cl 0.57035(7) 0.4238(2) 0.46798(8) 0.0406(5) Uani 1 1 d .
Cl3 Cl 0.56296(7) -0.15915(15) 0.59314(13) 0.0499(6) Uani 1 1 d .
Cl4 Cl 0.50063(9) -0.18997(18) 0.41611(8) 0.0468(6) Uani 1 1 d .
Cl5 Cl 0.63326(9) -0.1673(2) 0.77208(9) 0.0546(6) Uani 1 1 d .
O40 O 0.5844(2) -0.0679(6) 0.4266(2) 0.0486(16) Uani 1 1 d .
H40 H 0.5595 -0.0911 0.4252 0.058 Uiso 1 1 calc R
C57 C 0.3639(3) -0.1124(6) 0.5879(4) 0.039(2) Uani 1 1 d .
C28 C 0.7236(2) -0.0347(6) 0.5938(4) 0.0341(18) Uani 1 1 d .
O16 O 0.6275(2) 0.5038(5) 0.6562(3) 0.058(2) Uani 1 1 d .
C56 C 0.4024(2) -0.0425(6) 0.5856(4) 0.0364(18) Uani 1 1 d .
O21 O 0.5473(2) -0.0646(6) 0.7495(2) 0.0476(16) Uani 1 1 d .
H21 H 0.5728 -0.0817 0.7510 0.057 Uiso 1 1 calc R
C48 C 0.4066(3) 0.3189(7) 0.4924(3) 0.0351(19) Uani 1 1 d .
C16 C 0.7517(3) 0.3661(8) 0.7208(3) 0.040(2) Uani 1 1 d .
C29 C 0.7627(2) -0.1054(6) 0.5916(4) 0.041(2) Uani 1 1 d .
C74 C 0.6091(3) 0.2312(9) 0.3825(3) 0.043(2) Uani 1 1 d .
H74A H 0.6020 0.3106 0.3901 0.052 Uiso 1 1 calc R
H74B H 0.6177 0.2284 0.3500 0.052 Uiso 1 1 calc R
O32 O 0.5083(3) 0.5117(7) 0.6245(4) 0.099(4) Uani 1 1 d .
C70 C 0.4979(3) 0.1632(8) 0.4101(3) 0.040(2) Uani 1 1 d .
H70A H 0.4728 0.2122 0.4108 0.048 Uiso 1 1 calc R
H70B H 0.4902 0.0918 0.3945 0.048 Uiso 1 1 calc R
O33 O 0.4958(3) 0.4975(6) 0.5203(4) 0.074(3) Uani 1 1 d .
O15 O 0.7109(2) 0.4246(5) 0.5439(2) 0.0452(16) Uani 1 1 d .
C49 C 0.3726(3) 0.3503(8) 0.4592(3) 0.040(2) Uani 1 1 d .
O19 O 0.6180(3) 0.5167(6) 0.5498(3) 0.075(3) Uani 1 1 d .
C39 C 0.4811(3) 0.1931(8) 0.7648(3) 0.041(2) Uani 1 1 d .
H39A H 0.4674 0.1269 0.7792 0.049 Uiso 1 1 calc R
H39B H 0.4598 0.2537 0.7618 0.049 Uiso 1 1 calc R
C15 C 0.7185(2) 0.3309(7) 0.6861(3) 0.0305(17) Uani 1 1 d .
C38 C 0.5157(3) 0.2333(9) 0.7944(3) 0.049(3) Uani 1 1 d .
H38A H 0.5222 0.3131 0.7869 0.059 Uiso 1 1 calc R
H38B H 0.5068 0.2300 0.8268 0.059 Uiso 1 1 calc R
C71 C 0.5313(3) 0.2205(9) 0.3834(3) 0.039(2) Uani 1 1 d .
H71A H 0.5236 0.2225 0.3506 0.047 Uiso 1 1 calc R
H71B H 0.5348 0.2993 0.3943 0.047 Uiso 1 1 calc R
C72 C 0.5719(4) 0.0532(10) 0.3607(3) 0.050(3) Uani 1 1 d .
H72A H 0.5830 0.0729 0.3301 0.060 Uiso 1 1 calc R
H72B H 0.5429 0.0248 0.3567 0.060 Uiso 1 1 calc R
C37 C 0.5933(3) 0.2272(10) 0.7960(3) 0.051(3) Uani 1 1 d .
H37A H 0.6001 0.2280 0.8291 0.061 Uiso 1 1 calc R
H37B H 0.5900 0.3064 0.7855 0.061 Uiso 1 1 calc R
C75 C 0.6457(3) 0.1912(9) 0.4131(3) 0.043(2) Uani 1 1 d .
H75A H 0.6591 0.1236 0.3995 0.052 Uiso 1 1 calc R
H75B H 0.6671 0.2516 0.4155 0.052 Uiso 1 1 calc R
C36 C 0.6293(3) 0.1686(9) 0.7688(3) 0.047(2) Uani 1 1 d .
H36A H 0.6542 0.2184 0.7680 0.057 Uiso 1 1 calc R
H36B H 0.6372 0.0969 0.7840 0.057 Uiso 1 1 calc R
O3 O 0.7391(2) 0.3364(6) 0.4683(3) 0.0509(18) Uani 1 1 d .
N1 N 0.6837(2) 0.6000(5) 0.5992(3) 0.0365(18) Uani 1 1 d .
O26 O 0.3879(3) 0.3286(6) 0.7119(3) 0.065(2) Uani 1 1 d .
C46 C 0.3957(3) 0.5830(7) 0.5927(5) 0.055(3) Uani 1 1 d .
H46A H 0.3802 0.5423 0.5684 0.066 Uiso 1 1 calc R
H46B H 0.3836 0.6599 0.5953 0.066 Uiso 1 1 calc R
C22 C 0.7292(3) 0.5926(7) 0.5851(5) 0.045(2) Uani 1 1 d .
H22A H 0.7406 0.6699 0.5816 0.054 Uiso 1 1 calc R
H22B H 0.7453 0.5540 0.6094 0.054 Uiso 1 1 calc R
C2 C 0.7576(3) 0.1648(8) 0.4316(3) 0.038(2) Uani 1 1 d .
C63 C 0.3908(3) 0.2244(8) 0.7127(3) 0.038(2) Uani 1 1 d .
C60 C 0.2940(3) -0.2527(8) 0.5936(6) 0.067(4) Uani 1 1 d .
H60 H 0.2699 -0.2995 0.5957 0.081 Uiso 1 1 calc R
O2 O 0.71209(19) 0.1793(6) 0.4946(2) 0.0413(15) Uani 1 1 d .
C32 C 0.8303(3) -0.2481(8) 0.5874(8) 0.084(5) Uani 1 1 d .
H32 H 0.8528 -0.3008 0.5855 0.100 Uiso 1 1 calc R
C27 C 0.6382(3) 0.6215(7) 0.6668(4) 0.048(3) Uani 1 1 d .
H27A H 0.6386 0.6335 0.7003 0.057 Uiso 1 1 calc R
H27B H 0.6174 0.6736 0.6531 0.057 Uiso 1 1 calc R
C34 C 0.7786(4) -0.1537(9) 0.6315(5) 0.062(3) Uani 1 1 d .
H34 H 0.7662 -0.1359 0.6602 0.074 Uiso 1 1 calc R
C26 C 0.6811(3) 0.6422(7) 0.6468(4) 0.045(2) Uani 1 1 d .
H26A H 0.6872 0.7244 0.6473 0.054 Uiso 1 1 calc R
H26B H 0.7025 0.6036 0.6658 0.054 Uiso 1 1 calc R
C1 C 0.7355(3) 0.2314(8) 0.4669(3) 0.041(2) Uani 1 1 d .
C24 C 0.6596(3) 0.6750(7) 0.5671(4) 0.051(3) Uani 1 1 d .
H24A H 0.6472 0.7375 0.5852 0.061 Uiso 1 1 calc R
H24B H 0.6798 0.7091 0.5453 0.061 Uiso 1 1 calc R
C58 C 0.3468(3) -0.1599(9) 0.5489(4) 0.055(3) Uani 1 1 d .
H58 H 0.3588 -0.1442 0.5198 0.066 Uiso 1 1 calc R
C30 C 0.7815(4) -0.1257(9) 0.5505(5) 0.059(3) Uani 1 1 d .
H30 H 0.7707 -0.0926 0.5233 0.071 Uiso 1 1 calc R
C64 C 0.3638(3) 0.1592(9) 0.7455(3) 0.047(2) Uani 1 1 d .
C73 C 0.5989(4) -0.0403(9) 0.3813(4) 0.053(3) Uani 1 1 d .
H73A H 0.5976 -0.1084 0.3617 0.063 Uiso 1 1 calc R
H73B H 0.6285 -0.0150 0.3828 0.063 Uiso 1 1 calc R
C21 C 0.7786(3) 0.4524(8) 0.7099(4) 0.045(2) Uani 1 1 d .
H21A H 0.7756 0.4910 0.6816 0.054 Uiso 1 1 calc R
C50 C 0.3440(3) 0.4409(10) 0.4700(4) 0.056(3) Uani 1 1 d .
H50 H 0.3465 0.4808 0.4981 0.068 Uiso 1 1 calc R
C62 C 0.3464(4) -0.1350(9) 0.6297(5) 0.064(4) Uani 1 1 d .
H62 H 0.3579 -0.1026 0.6567 0.077 Uiso 1 1 calc R
C59 C 0.3117(4) -0.2309(11) 0.5520(6) 0.079(5) Uani 1 1 d .
H59 H 0.3002 -0.2639 0.5251 0.095 Uiso 1 1 calc R
C17 C 0.7558(3) 0.3093(9) 0.7605(4) 0.056(3) Uani 1 1 d .
H17 H 0.7378 0.2470 0.7665 0.068 Uiso 1 1 calc R
C3 C 0.7592(4) 0.0509(10) 0.4326(4) 0.067(3) Uani 1 1 d .
H3 H 0.7455 0.0118 0.4567 0.080 Uiso 1 1 calc R
C65 C 0.3615(4) 0.0448(10) 0.7451(4) 0.062(3) Uani 1 1 d .
H65 H 0.3777 0.0028 0.7237 0.075 Uiso 1 1 calc R
C23 C 0.7343(3) 0.5304(8) 0.5417(4) 0.056(3) Uani 1 1 d .
H23A H 0.7238 0.5770 0.5160 0.067 Uiso 1 1 calc R
H23B H 0.7644 0.5145 0.5364 0.067 Uiso 1 1 calc R
C35 C 0.7325(4) 0.0009(10) 0.7380(4) 0.064(3) Uani 1 1 d .
H35A H 0.7411 -0.0787 0.7375 0.096 Uiso 1 1 calc R
H35B H 0.7364 0.0317 0.7689 0.096 Uiso 1 1 calc R
H35C H 0.7496 0.0439 0.7162 0.096 Uiso 1 1 calc R
C20 C 0.8096(3) 0.4833(10) 0.7394(5) 0.059(3) Uani 1 1 d .
H20 H 0.8287 0.5416 0.7314 0.071 Uiso 1 1 calc R
C55 C 0.3939(3) -0.0173(10) 0.4415(4) 0.058(3) Uani 1 1 d .
H55A H 0.3826 -0.0873 0.4545 0.086 Uiso 1 1 calc R
H55B H 0.3909 -0.0190 0.4081 0.086 Uiso 1 1 calc R
H55C H 0.3784 0.0476 0.4538 0.086 Uiso 1 1 calc R
C42 C 0.4636(4) 0.6692(8) 0.6103(5) 0.063(3) Uani 1 1 d .
H42A H 0.4791 0.7243 0.5912 0.076 Uiso 1 1 calc R
H42B H 0.4433 0.7124 0.6291 0.076 Uiso 1 1 calc R
C33 C 0.8125(4) -0.2277(10) 0.6296(6) 0.073(4) Uani 1 1 d .
H33 H 0.8230 -0.2630 0.6565 0.087 Uiso 1 1 calc R
C61 C 0.3113(5) -0.2067(10) 0.6324(6) 0.086(6) Uani 1 1 d .
H61 H 0.2994 -0.2234 0.6614 0.103 Uiso 1 1 calc R
C54 C 0.3664(3) 0.2873(10) 0.4184(4) 0.056(3) Uani 1 1 d .
H54 H 0.3847 0.2262 0.4115 0.067 Uiso 1 1 calc R
C44 C 0.4439(3) 0.6360(9) 0.5327(4) 0.054(3) Uani 1 1 d .
H44A H 0.4232 0.5982 0.5127 0.065 Uiso 1 1 calc R
H44B H 0.4377 0.7181 0.5326 0.065 Uiso 1 1 calc R
C45 C 0.4850(5) 0.6177(10) 0.5149(7) 0.101(7) Uani 1 1 d .
H45A H 0.5055 0.6651 0.5317 0.121 Uiso 1 1 calc R
H45B H 0.4860 0.6388 0.4822 0.121 Uiso 1 1 calc R
C31 C 0.8172(4) -0.1963(10) 0.5487(6) 0.079(5) Uani 1 1 d .
H31 H 0.8318 -0.2073 0.5207 0.095 Uiso 1 1 calc R
C41 C 0.5318(3) -0.0388(10) 0.7949(3) 0.052(3) Uani 1 1 d .
H41A H 0.5351 -0.1063 0.8146 0.062 Uiso 1 1 calc R
H41B H 0.5015 -0.0210 0.7930 0.062 Uiso 1 1 calc R
C47 C 0.3902(4) 0.5227(8) 0.6367(4) 0.061(3) Uani 1 1 d .
H47A H 0.4008 0.5699 0.6622 0.073 Uiso 1 1 calc R
H47B H 0.3601 0.5071 0.6420 0.073 Uiso 1 1 calc R
C51 C 0.3128(4) 0.4695(13) 0.4388(5) 0.078(5) Uani 1 1 d .
H51 H 0.2935 0.5280 0.4461 0.094 Uiso 1 1 calc R
C7 C 0.7797(4) 0.2201(10) 0.3974(4) 0.064(3) Uani 1 1 d .
H7 H 0.7808 0.3003 0.3955 0.076 Uiso 1 1 calc R
C69 C 0.3423(4) 0.2173(12) 0.7808(4) 0.071(4) Uani 1 1 d .
H69 H 0.3450 0.2970 0.7837 0.085 Uiso 1 1 calc R
C53 C 0.3338(4) 0.3136(14) 0.3882(5) 0.084(4) Uani 1 1 d .
H53 H 0.3279 0.2671 0.3624 0.100 Uiso 1 1 calc R
C68 C 0.3171(4) 0.1577(16) 0.8110(4) 0.083(5) Uani 1 1 d .
H68 H 0.3018 0.1973 0.8339 0.100 Uiso 1 1 calc R
C25 C 0.6284(8) 0.6250(11) 0.5426(9) 0.171(14) Uani 1 1 d .
H25A H 0.6028 0.6707 0.5474 0.205 Uiso 1 1 calc R
H25B H 0.6359 0.6322 0.5099 0.205 Uiso 1 1 calc R
C52 C 0.3095(5) 0.4139(16) 0.3975(5) 0.103(6) Uani 1 1 d .
H52 H 0.2909 0.4421 0.3748 0.124 Uiso 1 1 calc R
C67 C 0.3140(5) 0.0456(18) 0.8084(5) 0.089(5) Uani 1 1 d .
H67 H 0.2967 0.0060 0.8294 0.107 Uiso 1 1 calc R
C18 C 0.7851(4) 0.3388(11) 0.7923(5) 0.080(4) Uani 1 1 d .
H18 H 0.7870 0.3008 0.8209 0.096 Uiso 1 1 calc R
C19 C 0.8130(4) 0.4300(12) 0.7806(5) 0.077(4) Uani 1 1 d .
H19 H 0.8339 0.4533 0.8017 0.092 Uiso 1 1 calc R
C4 C 0.7801(4) -0.0107(11) 0.3997(5) 0.072(4) Uani 1 1 d .
H4 H 0.7786 -0.0909 0.4007 0.086 Uiso 1 1 calc R
C40 C 0.5544(4) 0.0590(10) 0.8163(3) 0.051(3) Uani 1 1 d .
H40A H 0.5415 0.0754 0.8464 0.062 Uiso 1 1 calc R
H40B H 0.5840 0.0369 0.8217 0.062 Uiso 1 1 calc R
C66 C 0.3353(5) -0.0121(14) 0.7762(6) 0.083(5) Uani 1 1 d .
H66 H 0.3325 -0.0920 0.7745 0.100 Uiso 1 1 calc R
C5 C 0.8018(4) 0.0377(13) 0.3672(4) 0.064(3) Uani 1 1 d .
H5 H 0.8175 -0.0061 0.3460 0.077 Uiso 1 1 calc R
C6 C 0.8011(5) 0.1475(18) 0.3646(5) 0.104(6) Uani 1 1 d .
H6 H 0.8155 0.1824 0.3399 0.125 Uiso 1 1 calc R
C43 C 0.4921(7) 0.6167(11) 0.6397(8) 0.137(11) Uani 1 1 d .
H43A H 0.4782 0.6046 0.6696 0.164 Uiso 1 1 calc R
H43B H 0.5159 0.6690 0.6449 0.164 Uiso 1 1 calc R
O9S O 0.6628(4) 0.4772(10) 0.7902(5) 0.131(4) Uani 1 1 d U
O8S O 0.4316(5) 0.4689(16) 0.8230(7) 0.082(5) Uani 0.50 1 d PU
O2S O 0.4191(7) 0.5018(13) 0.3534(6) 0.078(5) Uani 0.50 1 d PU
O5S O 0.7019(6) -0.2343(16) 0.4566(7) 0.091(6) Uani 0.50 1 d PU
O4S O 0.6587(10) 0.613(3) 0.4036(12) 0.148(11) Uani 0.50 1 d PU
O1S O 0.3999(9) 0.630(2) 0.4070(10) 0.124(8) Uani 0.50 1 d PU
O3S O 0.5772(9) 0.618(2) 0.3827(11) 0.125(9) Uani 0.50 1 d PU
O7S O 0.4405(5) -0.2491(15) 0.7245(7) 0.080(5) Uani 0.50 1 d PU
O6S O 0.9268(9) 0.297(3) 0.7469(9) 0.126(8) Uani 0.50 1 d PU

loop_
_atom_site_aniso_label
_atom_site_aniso_U_11
_atom_site_aniso_U_22
_atom_site_aniso_U_33
_atom_site_aniso_U_23
_atom_site_aniso_U_13
_atom_site_aniso_U_12
Dy1 0.0190(2) 0.02542(19) 0.0290(2) -0.00130(15) 0.00604(14) 0.00076(13)
Dy5 0.01948(19) 0.02192(18) 0.0290(2) 0.00170(15) -0.00020(14) -0.00081(13)
Dy2 0.0206(2) 0.0250(2) 0.0297(2) 0.00015(15) -0.00387(14) 0.00082(13)
Dy3 0.01963(18) 0.02153(15) 0.0392(2) -0.00138(16) -0.00088(15) -0.00080(12)
Dy7 0.02074(18) 0.02081(15) 0.0411(2) 0.00455(17) 0.00148(15) 0.00169(12)
Dy6 0.0213(2) 0.0267(2) 0.0288(2) 0.00423(15) 0.00652(15) 0.00162(13)
Dy4 0.01505(13) 0.02237(13) 0.02176(14) 0.00030(16) 0.00171(11) -0.00019(12)
Cu2 0.0309(5) 0.0395(6) 0.0259(5) 0.0027(4) 0.0016(4) 0.0026(4)
Cu1 0.0240(5) 0.0373(5) 0.0246(5) -0.0013(4) 0.0016(4) 0.0001(4)
O27 0.024(2) 0.022(2) 0.026(3) 0.001(2) 0.002(2) 0.0047(18)
O28 0.024(2) 0.024(2) 0.039(3) 0.000(3) 0.000(3) 0.0001(19)
O23 0.022(3) 0.024(3) 0.026(3) -0.000(2) 0.002(2) -0.001(2)
O9 0.025(3) 0.032(3) 0.029(3) -0.007(2) 0.008(2) -0.000(2)
O20 0.029(3) 0.052(4) 0.038(3) 0.000(3) 0.004(3) 0.008(3)
O38 0.015(2) 0.023(3) 0.025(3) 0.003(2) 0.000(2) 0.001(2)
O7 0.019(3) 0.025(3) 0.026(3) 0.001(2) 0.005(2) -0.003(2)
O6 0.013(2) 0.023(2) 0.039(3) -0.003(2) 0.005(2) -0.0002(17)
O22 0.025(3) 0.024(3) 0.026(3) -0.000(2) 0.002(2) 0.004(2)
O30 0.027(3) 0.029(3) 0.037(3) 0.001(2) -0.001(3) -0.009(2)
O39 0.024(3) 0.035(3) 0.023(3) 0.001(2) -0.001(2) -0.003(2)
O5 0.025(3) 0.034(3) 0.053(4) -0.004(3) -0.001(3) 0.003(2)
O29 0.041(4) 0.030(3) 0.042(4) 0.007(3) 0.006(3) -0.011(3)
O14 0.020(3) 0.027(3) 0.028(3) -0.006(2) -0.003(2) 0.001(2)
O18 0.036(4) 0.030(3) 0.053(4) -0.004(3) -0.010(3) -0.006(2)
O10 0.032(3) 0.047(4) 0.027(3) 0.001(3) 0.008(2) 0.005(3)
O34 0.065(5) 0.030(3) 0.046(4) -0.002(3) -0.015(4) 0.008(3)
O13 0.038(3) 0.042(3) 0.025(3) -0.003(2) 0.000(2) -0.000(3)
O4 0.038(4) 0.039(3) 0.046(4) -0.000(3) -0.002(3) 0.011(3)
O8 0.018(2) 0.021(2) 0.032(3) -0.001(2) -0.003(2) -0.0001(18)
O37 0.047(4) 0.027(3) 0.044(4) -0.006(3) -0.001(3) 0.005(3)
O36 0.035(3) 0.039(3) 0.046(4) -0.004(3) -0.013(3) -0.010(2)
O17 0.033(3) 0.030(3) 0.048(4) 0.004(3) -0.002(3) 0.002(2)
O1 0.046(4) 0.037(3) 0.055(4) -0.014(3) -0.008(3) 0.007(3)
O11 0.034(4) 0.050(4) 0.048(4) 0.004(3) -0.014(3) 0.003(3)
N2 0.048(5) 0.054(5) 0.029(4) -0.000(4) 0.005(4) 0.011(4)
N4 0.034(4) 0.049(5) 0.025(4) 0.002(3) -0.000(3) 0.000(3)
O24 0.041(4) 0.041(4) 0.074(5) 0.030(4) -0.001(4) -0.009(3)
O31 0.048(4) 0.023(3) 0.059(4) 0.002(3) 0.026(3) 0.016(3)
O25 0.026(3) 0.057(4) 0.058(4) 0.007(3) 0.008(3) 0.012(3)
O12 0.033(3) 0.034(3) 0.043(3) 0.000(3) -0.007(3) -0.006(2)
O35 0.030(3) 0.034(3) 0.038(3) 0.005(3) -0.003(2) 0.013(2)
N3 0.031(4) 0.026(3) 0.084(8) 0.007(4) -0.002(4) -0.005(3)
Cl1 0.0460(13) 0.0485(13) 0.0406(13) -0.0097(11) 0.0027(11) -0.0042(11)
Cl2 0.0401(12) 0.0400(12) 0.0418(12) 0.0049(10) 0.0024(10) -0.0017(10)
Cl3 0.0388(10) 0.0232(8) 0.0877(17) 0.0000(14) -0.0257(11) 0.0008(8)
Cl4 0.0703(16) 0.0338(10) 0.0363(11) -0.0012(9) -0.0084(11) -0.0024(10)
Cl5 0.0658(17) 0.0466(13) 0.0514(14) 0.0120(11) -0.0063(12) 0.0102(11)
O40 0.052(4) 0.048(4) 0.046(4) -0.010(3) -0.000(3) -0.003(3)
C57 0.026(4) 0.021(3) 0.068(6) 0.010(4) 0.005(5) 0.004(3)
C28 0.017(4) 0.028(3) 0.058(6) -0.002(4) 0.002(4) 0.003(3)
O16 0.044(4) 0.028(3) 0.104(7) -0.027(4) 0.033(4) -0.010(3)
C56 0.025(4) 0.026(3) 0.058(6) 0.005(4) 0.006(4) 0.002(3)
O21 0.046(4) 0.052(4) 0.044(4) 0.008(3) 0.004(3) 0.006(3)
C48 0.032(5) 0.034(4) 0.039(5) 0.011(4) -0.010(4) 0.004(4)
C16 0.030(5) 0.040(5) 0.050(6) -0.008(4) -0.010(4) -0.005(4)
C29 0.019(4) 0.019(3) 0.084(7) 0.003(4) 0.008(5) 0.002(3)
C74 0.035(5) 0.058(6) 0.037(5) 0.009(4) 0.001(4) -0.003(4)
O32 0.089(7) 0.038(4) 0.168(11) -0.003(5) -0.073(7) -0.008(4)
C70 0.036(5) 0.045(5) 0.041(5) 0.006(4) 0.003(4) -0.001(4)
O33 0.072(5) 0.028(3) 0.122(8) 0.038(4) 0.050(6) 0.021(3)
O15 0.050(4) 0.031(3) 0.054(4) -0.005(3) 0.020(3) -0.013(3)
C49 0.033(5) 0.042(5) 0.045(5) 0.007(4) -0.004(4) 0.018(4)
O19 0.084(6) 0.041(4) 0.100(7) 0.013(4) -0.055(5) -0.009(4)
C39 0.043(6) 0.052(5) 0.028(5) 0.005(4) 0.007(4) 0.012(4)
C15 0.021(4) 0.031(4) 0.039(5) -0.010(3) -0.003(3) -0.006(3)
C38 0.058(7) 0.054(6) 0.036(5) 0.002(4) 0.009(5) 0.018(5)
C71 0.032(5) 0.054(5) 0.031(5) 0.009(4) -0.006(4) 0.009(4)
C72 0.052(6) 0.069(7) 0.028(5) -0.012(5) -0.002(4) -0.005(5)
C37 0.054(7) 0.062(6) 0.035(5) -0.011(5) -0.006(5) 0.017(5)
C75 0.036(5) 0.063(6) 0.031(5) 0.008(4) 0.015(4) -0.015(4)
C36 0.043(6) 0.066(6) 0.033(5) -0.003(5) -0.014(4) 0.001(5)
O3 0.054(4) 0.040(4) 0.059(4) 0.002(3) 0.015(3) -0.011(3)
N1 0.029(4) 0.025(3) 0.055(5) -0.003(3) -0.002(4) -0.003(3)
O26 0.061(5) 0.054(5) 0.080(6) 0.010(4) 0.030(4) 0.024(4)
C46 0.052(6) 0.026(4) 0.088(8) 0.016(5) 0.031(6) 0.024(4)
C22 0.024(4) 0.032(4) 0.077(7) 0.000(5) 0.006(5) -0.001(3)
C2 0.024(4) 0.058(6) 0.032(5) 0.004(4) 0.008(4) -0.003(4)
C63 0.027(4) 0.046(5) 0.042(5) -0.001(4) -0.003(4) 0.012(4)
C60 0.014(4) 0.035(4) 0.153(13) 0.011(8) 0.008(7) -0.005(3)
O2 0.031(3) 0.053(4) 0.040(3) 0.008(3) 0.009(3) -0.002(3)
C32 0.016(4) 0.034(5) 0.201(17) -0.003(10) 0.007(9) 0.003(4)
C27 0.046(6) 0.024(4) 0.073(7) -0.016(4) 0.016(5) -0.009(4)
C34 0.051(7) 0.040(5) 0.095(9) -0.027(6) -0.034(6) 0.020(5)
C26 0.039(5) 0.025(4) 0.072(7) -0.005(4) 0.007(5) -0.005(4)
C1 0.024(4) 0.057(6) 0.041(5) -0.002(4) 0.007(4) -0.013(4)
C24 0.061(6) 0.023(4) 0.069(7) 0.007(4) -0.009(5) -0.001(4)
C58 0.040(6) 0.047(6) 0.079(8) 0.028(6) -0.023(5) -0.014(5)
C30 0.043(6) 0.042(6) 0.093(9) 0.013(5) 0.029(6) 0.018(5)
C64 0.040(6) 0.066(7) 0.036(5) 0.008(5) 0.001(4) 0.007(5)
C73 0.058(7) 0.055(6) 0.045(6) -0.012(5) 0.002(5) 0.010(5)
C21 0.037(5) 0.053(6) 0.045(5) -0.013(4) -0.006(4) -0.011(4)
C50 0.051(6) 0.058(6) 0.060(7) -0.007(5) -0.009(5) 0.023(5)
C62 0.068(8) 0.045(6) 0.080(8) -0.022(6) 0.047(7) -0.015(5)
C59 0.053(7) 0.060(7) 0.124(13) 0.049(8) -0.048(8) -0.024(6)
C17 0.049(6) 0.057(6) 0.063(7) -0.010(5) -0.023(5) -0.011(5)
C3 0.078(8) 0.058(7) 0.064(8) 0.012(6) 0.035(6) 0.009(6)
C65 0.066(7) 0.059(7) 0.062(7) -0.004(5) -0.023(6) -0.011(6)
C23 0.046(6) 0.034(5) 0.088(8) 0.010(5) 0.031(6) -0.004(4)
C35 0.055(7) 0.072(8) 0.065(8) -0.001(6) -0.028(6) 0.013(6)
C20 0.051(7) 0.057(6) 0.069(8) -0.015(6) -0.003(5) -0.024(5)
C55 0.044(6) 0.068(7) 0.061(7) 0.001(6) -0.018(5) -0.023(5)
C42 0.061(7) 0.025(4) 0.103(10) 0.005(5) -0.016(6) -0.010(4)
C33 0.038(6) 0.048(7) 0.131(13) -0.025(7) -0.037(7) 0.022(5)
C61 0.090(10) 0.042(6) 0.126(13) -0.015(7) 0.079(10) -0.032(6)
C54 0.049(6) 0.057(6) 0.062(7) -0.001(5) -0.009(5) 0.015(5)
C44 0.046(6) 0.039(5) 0.077(8) 0.024(5) 0.003(5) 0.009(4)
C45 0.084(10) 0.041(6) 0.177(17) 0.065(9) 0.048(11) 0.038(6)
C31 0.052(7) 0.045(6) 0.141(13) 0.017(7) 0.060(8) 0.018(5)
C41 0.050(6) 0.064(7) 0.042(5) 0.013(5) 0.026(5) 0.004(5)
C47 0.072(8) 0.025(4) 0.086(9) 0.002(5) 0.017(6) 0.029(5)
C51 0.068(9) 0.109(10) 0.058(8) -0.010(7) -0.007(6) 0.063(8)
C7 0.082(8) 0.057(6) 0.051(6) -0.002(5) 0.035(6) -0.014(6)
C69 0.069(8) 0.081(8) 0.061(8) 0.016(7) 0.037(6) 0.033(7)
C53 0.059(8) 0.124(12) 0.068(8) -0.017(8) -0.020(7) 0.028(8)
C68 0.072(9) 0.133(14) 0.044(7) 0.023(8) 0.024(6) 0.038(9)
C25 0.23(3) 0.038(7) 0.24(3) 0.047(11) -0.18(2) -0.024(11)
C52 0.101(12) 0.154(15) 0.055(8) -0.017(9) -0.031(8) 0.078(11)
C67 0.060(9) 0.147(15) 0.059(9) 0.034(10) 0.002(7) -0.039(9)
C18 0.074(9) 0.073(8) 0.092(10) 0.017(7) -0.055(8) -0.037(7)
C19 0.058(8) 0.087(9) 0.085(10) -0.009(8) -0.023(7) -0.029(7)
C4 0.082(9) 0.064(7) 0.069(8) -0.016(6) 0.001(7) 0.019(7)
C40 0.063(7) 0.065(7) 0.026(5) 0.013(5) 0.008(4) 0.019(6)
C66 0.073(9) 0.092(10) 0.085(10) 0.018(8) -0.021(8) -0.044(8)
C5 0.048(6) 0.094(9) 0.049(7) -0.026(7) 0.004(5) 0.014(7)
C6 0.070(10) 0.174(18) 0.067(10) -0.020(11) 0.044(8) 0.013(11)
C43 0.163(19) 0.035(7) 0.21(2) -0.001(10) -0.122(19) 0.012(9)
O9S 0.135(8) 0.090(6) 0.170(9) -0.042(6) -0.003(7) -0.004(6)
O8S 0.073(8) 0.069(8) 0.103(9) -0.044(7) 0.004(7) 0.034(6)
O2S 0.111(9) 0.050(7) 0.072(8) 0.023(6) 0.009(7) -0.040(7)
O5S 0.101(9) 0.077(8) 0.095(9) 0.007(7) 0.005(8) 0.048(7)
O4S 0.152(14) 0.155(14) 0.138(14) -0.004(9) 0.006(9) -0.007(9)
O1S 0.130(12) 0.119(11) 0.123(11) 0.022(9) 0.015(9) 0.006(9)
O3S 0.127(12) 0.111(11) 0.138(12) 0.018(9) -0.002(9) 0.010(9)
O7S 0.074(8) 0.063(8) 0.103(9) 0.033(7) 0.013(7) -0.039(6)
O6S 0.156(12) 0.140(12) 0.082(10) 0.014(9) 0.010(9) 0.027(9)

loop_
_atom_type_symbol
_atom_type_description
_atom_type_scat_dispersion_real
_atom_type_scat_dispersion_imag
_atom_type_scat_source
C C 0.0033 0.0016 'International Tables Vol C Tables 4.2.6.8 and 6.1.1.4'
H H 0.0000 0.0000 'International Tables Vol C Tables 4.2.6.8 and 6.1.1.4'
N N 0.0061 0.0033 'International Tables Vol C Tables 4.2.6.8 and 6.1.1.4'
O O 0.0106 0.0060 'International Tables Vol C Tables 4.2.6.8 and 6.1.1.4'
Cl Cl 0.1484 0.1585 'International Tables Vol C Tables 4.2.6.8 and 6.1.1.4'
Cu Cu 0.3201 1.2651 'International Tables Vol C Tables 4.2.6.8 and 6.1.1.4'
Dy Dy -0.1892 4.4098 'International Tables Vol C Tables 4.2.6.8 and 6.1.1.4'

loop_
_geom_angle_atom_site_label_1
_geom_angle_atom_site_label_2
_geom_angle_atom_site_label_3
_geom_angle
O2 Dy1 O10 77.3(2)
O2 Dy1 O4 79.5(2)
O10 Dy1 O4 136.2(2)
O2 Dy1 O8 148.2(2)
O10 Dy1 O8 132.58(18)
O4 Dy1 O8 81.8(2)
O2 Dy1 O7 102.7(2)
O10 Dy1 O7 79.2(2)
O4 Dy1 O7 142.6(2)
O8 Dy1 O7 77.56(17)
O2 Dy1 O6 81.3(2)
O10 Dy1 O6 135.5(2)
O4 Dy1 O6 75.5(2)
O8 Dy1 O6 69.14(17)
O7 Dy1 O6 68.09(17)
O2 Dy1 O1 102.0(2)
O10 Dy1 O1 78.3(2)
O4 Dy1 O1 70.8(2)
O8 Dy1 O1 95.8(2)
O7 Dy1 O1 141.8(2)
O6 Dy1 O1 144.8(2)
O2 Dy1 O9 144.3(2)
O10 Dy1 O9 67.0(2)
O4 Dy1 O9 129.2(2)
O8 Dy1 O9 66.10(18)
O7 Dy1 O9 68.47(17)
O6 Dy1 O9 122.42(17)
O1 Dy1 O9 74.4(2)
O27 Dy5 O35 144.20(19)
O27 Dy5 O39 115.03(18)
O35 Dy5 O39 83.1(2)
O27 Dy5 O30 87.45(19)
O35 Dy5 O30 93.1(2)
O39 Dy5 O30 145.9(2)
O27 Dy5 O38 72.27(16)
O35 Dy5 O38 85.11(19)
O39 Dy5 O38 73.54(18)
O30 Dy5 O38 140.15(19)
O27 Dy5 O36 136.64(19)
O35 Dy5 O36 76.5(2)
O39 Dy5 O36 73.7(2)
O30 Dy5 O36 72.4(2)
O38 Dy5 O36 144.01(19)
O27 Dy5 O37 69.69(19)
O35 Dy5 O37 146.0(2)
O39 Dy5 O37 81.3(2)
O30 Dy5 O37 83.4(2)
O38 Dy5 O37 118.66(19)
O36 Dy5 O37 70.1(2)
O27 Dy5 O28 69.01(19)
O35 Dy5 O28 77.0(2)
O39 Dy5 O28 137.78(18)
O30 Dy5 O28 72.79(19)
O38 Dy5 O28 68.02(16)
O36 Dy5 O28 134.5(2)
O37 Dy5 O28 132.7(2)
O8 Dy2 O12 144.97(19)
O8 Dy2 O13 114.3(2)
O12 Dy2 O13 82.6(2)
O8 Dy2 O5 87.9(2)
O12 Dy2 O5 93.7(2)
O13 Dy2 O5 145.9(2)
O8 Dy2 O11 137.92(19)
O12 Dy2 O11 74.6(2)
O13 Dy2 O11 74.5(2)
O5 Dy2 O11 71.9(2)
O8 Dy2 O6 68.91(17)
O12 Dy2 O6 78.1(2)
O13 Dy2 O6 137.85(19)
O5 Dy2 O6 72.9(2)
O11 Dy2 O6 133.4(2)
O8 Dy2 O14 72.21(16)
O12 Dy2 O14 84.90(19)
O13 Dy2 O14 73.4(2)
O5 Dy2 O14 140.2(2)
O11 Dy2 O14 143.7(2)
O6 Dy2 O14 67.88(16)
O8 Dy2 O17 71.48(19)
O12 Dy2 O17 143.4(2)
O13 Dy2 O17 81.0(2)
O5 Dy2 O17 82.3(2)
O11 Dy2 O17 69.5(2)
O6 Dy2 O17 133.52(19)
O14 Dy2 O17 120.71(19)
O14 Dy3 O6 72.72(18)
O14 Dy3 O18 97.2(2)
O6 Dy3 O18 77.6(2)
O14 Dy3 O7 70.03(16)
O6 Dy3 O7 69.72(19)
O18 Dy3 O7 147.13(19)
O14 Dy3 O16 74.7(2)
O6 Dy3 O16 136.6(3)
O18 Dy3 O16 78.9(3)
O7 Dy3 O16 123.4(2)
O14 Dy3 O15 152.8(2)
O6 Dy3 O15 81.2(2)
O18 Dy3 O15 84.2(3)
O7 Dy3 O15 94.2(2)
O16 Dy3 O15 131.7(2)
O14 Dy3 O19 111.6(3)
O6 Dy3 O19 137.1(3)
O18 Dy3 O19 139.4(2)
O7 Dy3 O19 72.2(2)
O16 Dy3 O19 81.8(4)
O15 Dy3 O19 82.6(3)
O14 Dy3 N1 139.7(2)
O6 Dy3 N1 138.90(19)
O18 Dy3 N1 74.2(2)
O7 Dy3 N1 135.0(2)
O16 Dy3 N1 65.1(2)
O15 Dy3 N1 66.8(2)
O19 Dy3 N1 65.3(3)
O28 Dy7 O38 73.3(2)
O28 Dy7 O23 70.8(2)
O38 Dy7 O23 71.14(16)
O28 Dy7 O34 76.6(2)
O38 Dy7 O34 95.1(2)
O23 Dy7 O34 147.0(2)
O28 Dy7 O31 80.4(2)
O38 Dy7 O31 152.55(19)
O23 Dy7 O31 93.1(2)
O34 Dy7 O31 86.1(3)
O28 Dy7 O33 135.9(3)
O38 Dy7 O33 74.3(2)
O23 Dy7 O33 124.1(3)
O34 Dy7 O33 77.4(3)
O31 Dy7 O33 132.3(2)
O28 Dy7 O32 139.0(3)
O38 Dy7 O32 109.3(3)
O23 Dy7 O32 71.8(3)
O34 Dy7 O32 140.8(3)
O31 Dy7 O32 85.6(4)
O33 Dy7 O32 80.3(4)
O28 Dy7 N3 138.2(2)
O38 Dy7 N3 140.0(2)
O23 Dy7 N3 133.6(3)
O34 Dy7 N3 75.9(3)
O31 Dy7 N3 66.9(2)
O33 Dy7 N3 65.7(3)
O32 Dy7 N3 65.6(3)
O25 Dy6 O20 78.9(2)
O25 Dy6 O29 77.8(3)
O20 Dy6 O29 136.4(2)
O25 Dy6 O27 147.8(2)
O20 Dy6 O27 131.88(19)
O29 Dy6 O27 81.9(2)
O25 Dy6 O24 102.9(3)
O20 Dy6 O24 79.2(3)
O29 Dy6 O24 71.0(2)
O27 Dy6 O24 93.6(2)
O25 Dy6 O23 104.5(2)
O20 Dy6 O23 78.7(2)
O29 Dy6 O23 143.0(2)
O27 Dy6 O23 77.69(17)
O24 Dy6 O23 140.4(2)
O25 Dy6 O28 81.5(2)
O20 Dy6 O28 135.4(2)
O29 Dy6 O28 75.97(19)
O27 Dy6 O28 69.47(19)
O24 Dy6 O28 144.7(2)
O23 Dy6 O28 68.03(17)
O25 Dy6 O22 145.7(2)
O20 Dy6 O22 66.84(19)
O29 Dy6 O22 129.2(2)
O27 Dy6 O22 65.54(17)
O24 Dy6 O22 73.3(2)
O23 Dy6 O22 67.91(17)
O28 Dy6 O22 121.79(18)
O8 Dy4 O27 100.80(14)
O8 Dy4 O7 77.48(18)
O27 Dy4 O7 144.00(18)
O8 Dy4 O14 72.49(17)
O27 Dy4 O14 145.72(19)
O7 Dy4 O14 68.83(17)
O8 Dy4 O38 145.55(18)
O27 Dy4 O38 72.31(17)
O7 Dy4 O38 88.82(19)
O14 Dy4 O38 131.55(15)
O8 Dy4 O23 143.57(18)
O27 Dy4 O23 77.42(17)
O7 Dy4 O23 124.91(15)
O14 Dy4 O23 88.57(19)
O38 Dy4 O23 69.37(17)
O8 Dy4 O22 75.68(18)
O27 Dy4 O22 67.10(19)
O7 Dy4 O22 142.78(19)
O14 Dy4 O22 78.75(19)
O38 Dy4 O22 127.31(18)
O23 Dy4 O22 70.15(18)
O8 Dy4 O9 67.22(19)
O27 Dy4 O9 76.05(18)
O7 Dy4 O9 70.17(18)
O14 Dy4 O9 127.13(18)
O38 Dy4 O9 78.43(19)
O23 Dy4 O9 143.14(19)
O22 Dy4 O9 120.52(16)
O22 Cu2 O13 98.4(2)
O22 Cu2 O20 87.4(2)
O13 Cu2 O20 162.5(3)
O22 Cu2 N2 171.9(3)
O13 Cu2 N2 88.8(3)
O20 Cu2 N2 86.8(3)
O9 Cu1 O10 87.1(2)
O9 Cu1 O39 98.0(2)
O10 Cu1 O39 162.8(3)
O9 Cu1 N4 171.9(3)
O10 Cu1 N4 88.4(3)
O39 Cu1 N4 88.3(3)
Dy5 O27 Dy6 113.51(19)
Dy5 O27 Dy4 107.90(19)
Dy6 O27 Dy4 97.45(18)
Dy7 O28 Dy6 109.4(3)
Dy7 O28 Dy5 104.9(2)
Dy6 O28 Dy5 104.29(17)
Dy7 O23 Dy4 108.5(2)
Dy7 O23 Dy6 108.9(2)
Dy4 O23 Dy6 95.32(19)
Cu1 O9 Dy4 131.0(3)
Cu1 O9 Dy1 99.6(2)
Dy4 O9 Dy1 91.91(19)
C39 O20 Cu2 112.0(5)
C39 O20 Dy6 140.5(6)
Cu2 O20 Dy6 106.3(3)
Dy7 O38 Dy4 109.1(2)
Dy7 O38 Dy5 105.21(19)
Dy4 O38 Dy5 101.88(19)
Dy3 O7 Dy4 109.1(2)
Dy3 O7 Dy1 109.1(2)
Dy4 O7 Dy1 95.59(19)
Dy3 O6 Dy1 109.8(2)
Dy3 O6 Dy2 104.9(2)
Dy1 O6 Dy2 105.13(16)
Cu2 O22 Dy4 131.3(3)
Cu2 O22 Dy6 99.2(2)
Dy4 O22 Dy6 92.39(18)
C56 O30 Dy5 137.8(6)
C70 O39 Cu1 108.0(5)
C70 O39 Dy5 129.5(5)
Cu1 O39 Dy5 122.2(3)
C28 O5 Dy2 135.5(6)
C56 O29 Dy6 137.9(5)
Dy3 O14 Dy4 110.1(2)
Dy3 O14 Dy2 105.1(2)
Dy4 O14 Dy2 101.65(19)
C15 O18 Dy3 129.1(5)
C75 O10 Cu1 112.7(5)
C75 O10 Dy1 139.4(6)
Cu1 O10 Dy1 106.0(2)
C48 O34 Dy7 132.0(6)
C36 O13 Cu2 110.8(6)
C36 O13 Dy2 126.5(6)
Cu2 O13 Dy2 122.1(3)
C28 O4 Dy1 138.4(6)
Dy2 O8 Dy1 113.27(19)
Dy2 O8 Dy4 108.05(19)
Dy1 O8 Dy4 96.96(18)
C55 O36 Dy5 127.9(6)
C35 O11 Dy2 130.3(7)
C38 N2 C37 113.5(9)
C38 N2 C40 114.0(8)
C37 N2 C40 109.0(8)
C38 N2 Cu2 104.6(6)
C37 N2 Cu2 103.5(6)
C40 N2 Cu2 111.8(7)
C71 N4 C72 111.5(8)
C71 N4 C74 112.0(8)
C72 N4 C74 112.5(8)
C71 N4 Cu1 102.1(5)
C72 N4 Cu1 114.4(7)
C74 N4 Cu1 103.7(5)
C47 O31 Dy7 122.3(6)
C63 O25 Dy6 154.1(7)
C15 O12 Dy2 142.6(6)
C48 O35 Dy5 142.9(6)
C46 N3 C44 111.0(9)
C46 N3 C42 112.1(10)
C44 N3 C42 107.5(8)
C46 N3 Dy7 104.8(4)
C44 N3 Dy7 107.8(6)
C42 N3 Dy7 113.6(6)
C73 O40 H40 109.5
C62 C57 C58 119.7(9)
C62 C57 C56 119.2(11)
C58 C57 C56 121.0(10)
O5 C28 O4 125.3(7)
O5 C28 C29 117.2(9)
O4 C28 C29 117.5(9)
C27 O16 Dy3 127.1(6)
O30 C56 O29 123.3(7)
O30 C56 C57 118.8(9)
O29 C56 C57 117.8(9)
C41 O21 H21 109.5
O34 C48 O35 124.4(8)
O34 C48 C49 119.1(8)
O35 C48 C49 116.4(8)
C17 C16 C21 120.6(9)
C17 C16 C15 120.4(8)
C21 C16 C15 118.9(9)
C30 C29 C34 120.4(8)
C30 C29 C28 120.0(10)
C34 C29 C28 119.5(10)
N4 C74 C75 110.5(7)
N4 C74 H74A 109.6
C75 C74 H74A 109.6
N4 C74 H74B 109.6
C75 C74 H74B 109.6
H74A C74 H74B 108.1
C43 O32 Dy7 122.1(9)
O39 C70 C71 112.7(8)
O39 C70 H70A 109.0
C71 C70 H70A 109.0
O39 C70 H70B 109.0
C71 C70 H70B 109.0
H70A C70 H70B 107.8
C45 O33 Dy7 122.7(8)
C23 O15 Dy3 123.3(6)
C54 C49 C50 119.0(9)
C54 C49 C48 120.9(8)
C50 C49 C48 120.0(9)
C25 O19 Dy3 124.2(9)
O20 C39 C38 111.1(8)
O20 C39 H39A 109.4
C38 C39 H39A 109.4
O20 C39 H39B 109.4
C38 C39 H39B 109.4
H39A C39 H39B 108.0
O12 C15 O18 125.3(8)
O12 C15 C16 116.2(8)
O18 C15 C16 118.5(7)
N2 C38 C39 111.3(8)
N2 C38 H38A 109.4
C39 C38 H38A 109.4
N2 C38 H38B 109.4
C39 C38 H38B 109.4
H38A C38 H38B 108.0
N4 C71 C70 108.5(8)
N4 C71 H71A 110.0
C70 C71 H71A 110.0
N4 C71 H71B 110.0
C70 C71 H71B 110.0
H71A C71 H71B 108.4
N4 C72 C73 112.6(8)
N4 C72 H72A 109.1
C73 C72 H72A 109.1
N4 C72 H72B 109.1
C73 C72 H72B 109.1
H72A C72 H72B 107.8
N2 C37 C36 108.8(8)
N2 C37 H37A 109.9
C36 C37 H37A 109.9
N2 C37 H37B 109.9
C36 C37 H37B 109.9
H37A C37 H37B 108.3
O10 C75 C74 109.0(7)
O10 C75 H75A 109.9
C74 C75 H75A 109.9
O10 C75 H75B 109.9
C74 C75 H75B 109.9
H75A C75 H75B 108.3
O13 C36 C37 108.8(8)
O13 C36 H36A 109.9
C37 C36 H36A 109.9
O13 C36 H36B 109.9
C37 C36 H36B 109.9
H36A C36 H36B 108.3
C26 N1 C24 111.1(7)
C26 N1 C22 109.3(8)
C24 N1 C22 110.7(8)
C26 N1 Dy3 108.1(5)
C24 N1 Dy3 112.7(5)
C22 N1 Dy3 104.7(4)
N3 C46 C47 112.2(10)
N3 C46 H46A 109.2
C47 C46 H46A 109.2
N3 C46 H46B 109.2
C47 C46 H46B 109.2
H46A C46 H46B 107.9
C23 C22 N1 111.8(8)
C23 C22 H22A 109.3
N1 C22 H22A 109.3
C23 C22 H22B 109.3
N1 C22 H22B 109.3
H22A C22 H22B 107.9
C3 C2 C7 117.7(9)
C3 C2 C1 122.5(8)
C7 C2 C1 119.7(9)
O26 C63 O25 123.9(9)
O26 C63 C64 118.8(9)
O25 C63 C64 116.8(8)
C59 C60 C61 119.7(9)
C59 C60 H60 120.1
C61 C60 H60 120.1
C1 O2 Dy1 160.9(6)
C31 C32 C33 122.7(9)
C31 C32 H32 118.7
C33 C32 H32 118.7
O16 C27 C26 106.5(7)
O16 C27 H27A 110.4
C26 C27 H27A 110.4
O16 C27 H27B 110.4
C26 C27 H27B 110.4
H27A C27 H27B 108.6
C33 C34 C29 120.3(13)
C33 C34 H34 119.9
C29 C34 H34 119.9
N1 C26 C27 111.0(8)
N1 C26 H26A 109.4
C27 C26 H26A 109.4
N1 C26 H26B 109.4
C27 C26 H26B 109.4
H26A C26 H26B 108.0
O3 C1 O2 121.4(9)
O3 C1 C2 120.5(8)
O2 C1 C2 118.1(8)
C25 C24 N1 116.5(8)
C25 C24 H24A 108.2
N1 C24 H24A 108.2
C25 C24 H24B 108.2
N1 C24 H24B 108.2
H24A C24 H24B 107.3
C57 C58 C59 120.3(12)
C57 C58 H58 119.9
C59 C58 H58 119.9
C29 C30 C31 119.4(13)
C29 C30 H30 120.3
C31 C30 H30 120.3
C65 C64 C69 117.6(11)
C65 C64 C63 122.6(10)
C69 C64 C63 119.6(10)
O40 C73 C72 110.2(8)
O40 C73 H73A 109.6
C72 C73 H73A 109.6
O40 C73 H73B 109.6
C72 C73 H73B 109.6
H73A C73 H73B 108.1
C20 C21 C16 120.5(11)
C20 C21 H21A 119.8
C16 C21 H21A 119.8
C51 C50 C49 119.4(11)
C51 C50 H50 120.3
C49 C50 H50 120.3
C57 C62 C61 119.5(13)
C57 C62 H62 120.3
C61 C62 H62 120.3
C60 C59 C58 120.0(13)
C60 C59 H59 120.0
C58 C59 H59 120.0
C16 C17 C18 121.8(11)
C16 C17 H17 119.1
C18 C17 H17 119.1
C2 C3 C4 122.2(11)
C2 C3 H3 118.9
C4 C3 H3 118.9
C64 C65 C66 120.2(13)
C64 C65 H65 119.9
C66 C65 H65 119.9
O15 C23 C22 109.5(8)
O15 C23 H23A 109.8
C22 C23 H23A 109.8
O15 C23 H23B 109.8
C22 C23 H23B 109.8
H23A C23 H23B 108.2
O11 C35 H35A 109.5
O11 C35 H35B 109.5
H35A C35 H35B 109.5
O11 C35 H35C 109.5
H35A C35 H35C 109.5
H35B C35 H35C 109.5
C21 C20 C19 119.6(11)
C21 C20 H20 120.2
C19 C20 H20 120.2
O36 C55 H55A 109.5
O36 C55 H55B 109.5
H55A C55 H55B 109.5
O36 C55 H55C 109.5
H55A C55 H55C 109.5
H55B C55 H55C 109.5
C43 C42 N3 115.6(9)
C43 C42 H42A 108.4
N3 C42 H42A 108.4
C43 C42 H42B 108.4
N3 C42 H42B 108.4
H42A C42 H42B 107.4
C32 C33 C34 117.9(14)
C32 C33 H33 121.0
C34 C33 H33 121.0
C60 C61 C62 120.8(12)
C60 C61 H61 119.6
C62 C61 H61 119.6
C53 C54 C49 121.1(10)
C53 C54 H54 119.4
C49 C54 H54 119.4
C45 C44 N3 111.5(10)
C45 C44 H44A 109.3
N3 C44 H44A 109.3
C45 C44 H44B 109.3
N3 C44 H44B 109.3
H44A C44 H44B 108.0
C44 C45 O33 108.8(10)
C44 C45 H45A 109.9
O33 C45 H45A 109.9
C44 C45 H45B 109.9
O33 C45 H45B 109.9
H45A C45 H45B 108.3
C32 C31 C30 119.0(13)
C32 C31 H31 120.5
C30 C31 H31 120.5
O21 C41 C40 112.4(8)
O21 C41 H41A 109.1
C40 C41 H41A 109.1
O21 C41 H41B 109.1
C40 C41 H41B 109.1
H41A C41 H41B 107.9
O31 C47 C46 108.6(8)
O31 C47 H47A 110.0
C46 C47 H47A 110.0
O31 C47 H47B 110.0
C46 C47 H47B 110.0
H47A C47 H47B 108.4
C52 C51 C50 120.8(11)
C52 C51 H51 119.6
C50 C51 H51 119.6
C2 C7 C6 115.8(12)
C2 C7 H7 122.1
C6 C7 H7 122.1
C68 C69 C64 119.9(14)
C68 C69 H69 120.0
C64 C69 H69 120.0
C54 C53 C52 117.6(13)
C54 C53 H53 121.2
C52 C53 H53 121.2
C67 C68 C69 120.8(13)
C67 C68 H68 119.6
C69 C68 H68 119.6
O19 C25 C24 120.9(12)
O19 C25 H25A 107.1
C24 C25 H25A 107.1
O19 C25 H25B 107.1
C24 C25 H25B 107.1
H25A C25 H25B 106.8
C51 C52 C53 121.0(12)
C51 C52 H52 119.5
C53 C52 H52 119.5
C68 C67 C66 120.6(13)
C68 C67 H67 119.7
C66 C67 H67 119.7
C17 C18 C19 116.9(12)
C17 C18 H18 121.6
C19 C18 H18 121.6
C20 C19 C18 120.5(11)
C20 C19 H19 119.7
C18 C19 H19 119.7
C5 C4 C3 122.1(13)
C5 C4 H4 118.9
C3 C4 H4 118.9
N2 C40 C41 114.0(9)
N2 C40 H40A 108.8
C41 C40 H40A 108.8
N2 C40 H40B 108.8
C41 C40 H40B 108.8
H40A C40 H40B 107.7
C67 C66 C65 120.6(15)
C67 C66 H66 119.7
C65 C66 H66 119.7
C6 C5 C4 118.0(12)
C6 C5 H5 121.0
C4 C5 H5 121.0
C5 C6 C7 123.9(14)
C5 C6 H6 118.0
C7 C6 H6 118.0
C42 C43 O32 115.7(15)
C42 C43 H43A 108.3
O32 C43 H43A 108.3
C42 C43 H43B 108.3
O32 C43 H43B 108.3
H43A C43 H43B 107.4

loop_
_geom_bond_atom_site_label_1
_geom_bond_atom_site_label_2
_geom_bond_distance
_geom_bond_site_symmetry_2
Dy1 O2 2.238(6) .
Dy1 O10 2.313(6) .
Dy1 O4 2.335(6) .
Dy1 O8 2.347(5) .
Dy1 O7 2.391(5) .
Dy1 O6 2.402(6) .
Dy1 O1 2.421(6) .
Dy1 O9 2.498(6) .
Dy5 O27 2.287(5) .
Dy5 O35 2.298(5) .
Dy5 O39 2.301(5) .
Dy5 O30 2.314(6) .
Dy5 O38 2.468(5) .
Dy5 O36 2.472(6) .
Dy5 O37 2.478(6) .
Dy5 O28 2.492(7) .
Dy2 O8 2.285(5) .
Dy2 O12 2.306(6) .
Dy2 O13 2.307(6) .
Dy2 O5 2.328(6) .
Dy2 O11 2.461(6) .
Dy2 O6 2.471(6) .
Dy2 O14 2.474(5) .
Dy2 O17 2.483(6) .
Dy3 O14 2.325(6) .
Dy3 O6 2.332(4) .
Dy3 O18 2.357(7) .
Dy3 O7 2.362(5) .
Dy3 O16 2.362(7) .
Dy3 O15 2.381(6) .
Dy3 O19 2.412(8) .
Dy3 N1 2.634(6) .
Dy7 O28 2.316(5) .
Dy7 O38 2.332(5) .
Dy7 O23 2.342(5) .
Dy7 O34 2.353(7) .
Dy7 O31 2.374(6) .
Dy7 O33 2.381(7) .
Dy7 O32 2.386(9) .
Dy7 N3 2.628(7) .
Dy6 O25 2.259(6) .
Dy6 O20 2.303(6) .
Dy6 O29 2.341(6) .
Dy6 O27 2.345(5) .
Dy6 O24 2.404(6) .
Dy6 O23 2.406(5) .
Dy6 O28 2.415(7) .
Dy6 O22 2.517(6) .
Dy4 O8 2.367(5) .
Dy4 O27 2.373(5) .
Dy4 O7 2.375(5) .
Dy4 O14 2.383(5) .
Dy4 O38 2.386(5) .
Dy4 O23 2.392(5) .
Dy4 O22 2.395(5) .
Dy4 O9 2.412(5) .
Cu2 O22 1.916(6) .
Cu2 O13 1.921(6) .
Cu2 O20 1.933(6) .
Cu2 N2 1.982(8) .
Cu1 O9 1.928(6) .
Cu1 O10 1.934(6) .
Cu1 O39 1.942(6) .
Cu1 N4 1.979(7) .
O20 C39 1.403(10) .
O30 C56 1.260(12) .
O39 C70 1.402(11) .
O5 C28 1.257(12) .
O29 C56 1.282(12) .
O18 C15 1.264(11) .
O10 C75 1.413(10) .
O34 C48 1.227(11) .
O13 C36 1.428(11) .
O4 C28 1.269(12) .
O36 C55 1.468(12) .
O11 C35 1.404(13) .
N2 C38 1.478(12) .
N2 C37 1.482(14) .
N2 C40 1.486(14) .
N4 C71 1.482(11) .
N4 C72 1.489(13) .
N4 C74 1.515(12) .
O31 C47 1.478(10) .
O25 C63 1.259(11) .
O12 C15 1.254(10) .
O35 C48 1.241(10) .
N3 C46 1.459(12) .
N3 C44 1.470(15) .
N3 C42 1.489(14) .
O40 C73 1.439(12) .
O40 H40 0.8400 .
C57 C62 1.368(16) .
C57 C58 1.384(16) .
C57 C56 1.483(10) .
C28 C29 1.502(10) .
O16 C27 1.466(10) .
O21 C41 1.446(11) .
O21 H21 0.8400 .
C48 C49 1.500(12) .
C16 C17 1.348(15) .
C16 C21 1.370(13) .
C16 C15 1.524(11) .
C29 C30 1.362(17) .
C29 C34 1.395(17) .
C74 C75 1.546(13) .
C74 H74A 0.9900 .
C74 H74B 0.9900 .
O32 C43 1.417(19) .
C70 C71 1.482(13) .
C70 H70A 0.9900 .
C70 H70B 0.9900 .
O33 C45 1.469(11) .
O15 C23 1.458(11) .
C49 C54 1.420(15) .
C49 C50 1.441(13) .
O19 C25 1.339(15) .
C39 C38 1.481(15) .
C39 H39A 0.9900 .
C39 H39B 0.9900 .
C38 H38A 0.9900 .
C38 H38B 0.9900 .
C71 H71A 0.9900 .
C71 H71B 0.9900 .
C72 C73 1.525(16) .
C72 H72A 0.9900 .
C72 H72B 0.9900 .
C37 C36 1.558(14) .
C37 H37A 0.9900 .
C37 H37B 0.9900 .
C75 H75A 0.9900 .
C75 H75B 0.9900 .
C36 H36A 0.9900 .
C36 H36B 0.9900 .
O3 C1 1.247(11) .
N1 C26 1.481(13) .
N1 C24 1.501(12) .
N1 C22 1.511(11) .
O26 C63 1.236(11) .
C46 C47 1.480(16) .
C46 H46A 0.9900 .
C46 H46B 0.9900 .
C22 C23 1.474(17) .
C22 H22A 0.9900 .
C22 H22B 0.9900 .
C2 C3 1.348(15) .
C2 C7 1.388(13) .
C2 C1 1.476(13) .
C63 C64 1.501(14) .
C60 C59 1.37(2) .
C60 C61 1.37(2) .
C60 H60 0.9500 .
O2 C1 1.261(11) .
C32 C31 1.35(2) .
C32 C33 1.38(2) .
C32 H32 0.9500 .
C27 C26 1.507(14) .
C27 H27A 0.9900 .
C27 H27B 0.9900 .
C34 C33 1.391(14) .
C34 H34 0.9500 .
C26 H26A 0.9900 .
C26 H26B 0.9900 .
C24 C25 1.362(19) .
C24 H24A 0.9900 .
C24 H24B 0.9900 .
C58 C59 1.402(15) .
C58 H58 0.9500 .
C30 C31 1.412(15) .
C30 H30 0.9500 .
C64 C65 1.354(16) .
C64 C69 1.417(15) .
C73 H73A 0.9900 .
C73 H73B 0.9900 .
C21 C20 1.361(15) .
C21 H21A 0.9500 .
C50 C51 1.392(16) .
C50 H50 0.9500 .
C62 C61 1.407(16) .
C62 H62 0.9500 .
C59 H59 0.9500 .
C17 C18 1.363(14) .
C17 H17 0.9500 .
C3 C4 1.376(16) .
C3 H3 0.9500 .
C65 C66 1.408(19) .
C65 H65 0.9500 .
C23 H23A 0.9900 .
C23 H23B 0.9900 .
C35 H35A 0.9800 .
C35 H35B 0.9800 .
C35 H35C 0.9800 .
C20 C19 1.361(19) .
C20 H20 0.9500 .
C55 H55A 0.9800 .
C55 H55B 0.9800 .
C55 H55C 0.9800 .
C42 C43 1.396(19) .
C42 H42A 0.9900 .
C42 H42B 0.9900 .
C33 H33 0.9500 .
C61 H61 0.9500 .
C54 C53 1.400(16) .
C54 H54 0.9500 .
C44 C45 1.427(17) .
C44 H44A 0.9900 .
C44 H44B 0.9900 .
C45 H45A 0.9900 .
C45 H45B 0.9900 .
C31 H31 0.9500 .
C41 C40 1.499(17) .
C41 H41A 0.9900 .
C41 H41B 0.9900 .
C47 H47A 0.9900 .
C47 H47B 0.9900 .
C51 C52 1.379(19) .
C51 H51 0.9500 .
C7 C6 1.456(18) .
C7 H7 0.9500 .
C69 C68 1.386(18) .
C69 H69 0.9500 .
C53 C52 1.443(19) .
C53 H53 0.9500 .
C68 C67 1.33(2) .
C68 H68 0.9500 .
C25 H25A 0.9900 .
C25 H25B 0.9900 .
C52 H52 0.9500 .
C67 C66 1.34(2) .
C67 H67 0.9500 .
C18 C19 1.440(18) .
C18 H18 0.9500 .
C19 H19 0.9500 .
C4 C5 1.307(19) .
C4 H4 0.9500 .
C40 H40A 0.9900 .
C40 H40B 0.9900 .
C66 H66 0.9500 .
C5 C6 1.30(2) .
C5 H5 0.9500 .
C6 H6 0.9500 .
C43 H43A 0.9900 .
C43 H43B 0.9900 .
O7S O6S 0.97(3) 4_455
O6S O7S 0.97(3) 4
